data_2021066
loop_
_publ_author_name
'Soqaka, Antonia A.'
'Esterhuysen, Catharine'
'Lemmerer, Andreas'

_publ_section_title
;
 Prevalent polymorphism in benzophenones
;
_journal_coeditor_code YP3152
_journal_issue 4
_journal_name_full 'Acta Crystallographica Section C'
_journal_page_first
;
;
_journal_paper_doi 10.1107/S2053229618003522
_journal_volume 74
_journal_year 2018
_chemical_formula_iupac 'C15 H14 O1'
_chemical_formula_moiety 'C15 H14 O1'
_chemical_formula_sum 'C15 H14 O'
_chemical_formula_weight 210.26
_chemical_name_systematic
;
4,4'-Dimethylbenzophenone
;
_space_group_IT_number 19
_symmetry_cell_setting orthorhombic
_symmetry_space_group_name_Hall 'P 2ac 2ab'
_symmetry_space_group_name_H-M 'P 21 21 21'
_atom_sites_solution_hydrogens geom
_audit_conform_dict_name cif_core.dic
_audit_conform_dict_version 2.4.3
_audit_creation_method 'WinGX routine CIF_UPDATE'
_cell_angle_alpha 90
_cell_angle_beta 90
_cell_angle_gamma 90
_cell_formula_units_Z 4
_cell_length_a 12.1952(10)
_cell_length_b 7.8601(7)
_cell_length_c 12.0734(12)
_cell_measurement_reflns_used 5696
_cell_measurement_temperature 173(2)
_cell_measurement_theta_max 23.6
_cell_measurement_theta_min 2.43
_cell_volume 1157.30(18)
_computing_cell_refinement
;
SAINT-Plus (Bruker, 2016)
;
_computing_data_collection
;
APEX3 (Bruker, 2016)
;
_computing_data_reduction
;
SAINT-Plus (Bruker, 2016) and XPREP (Bruker, 2016)
;
_computing_molecular_graphics
;
ORTEP-3 for Windows (Farrugia, 2012) and Mercury (Macrae <i>et al.</i>,
2008)
;
_computing_publication_material
;
WinGX (Farrugia, 2012)
;
_computing_structure_refinement
;
SHELXL2017 (Sheldrick, 2015b)
;
_computing_structure_solution
;
SHELXT (Sheldrick, 2015a)
;
_diffrn_ambient_temperature 173(2)
_diffrn_measured_fraction_theta_full 0.994
_diffrn_measured_fraction_theta_max 0.996
_diffrn_measurement_device_type 'Bruker D8 Venture Photon CCD area detector'
_diffrn_measurement_method '\w scans'
_diffrn_radiation_monochromator graphite
_diffrn_radiation_type AgK\a
_diffrn_radiation_wavelength 0.56086
_diffrn_reflns_av_R_equivalents 0.0299
_diffrn_reflns_limit_h_max 17
_diffrn_reflns_limit_h_min -17
_diffrn_reflns_limit_k_max 11
_diffrn_reflns_limit_k_min -11
_diffrn_reflns_limit_l_max 17
_diffrn_reflns_limit_l_min -17
_diffrn_reflns_number 11865
_diffrn_reflns_theta_full 19.665
_diffrn_reflns_theta_max 23.607
_diffrn_reflns_theta_min 2.433
_diffrn_standards_number 0
_exptl_absorpt_coefficient_mu 0.048
_exptl_absorpt_correction_T_max 0.95
_exptl_absorpt_correction_T_min 0.9
_exptl_absorpt_correction_type multi-scan
_exptl_absorpt_process_details
;
(SADABS; Sheldrick, 1996)
;
_exptl_crystal_colour colourless
_exptl_crystal_density_diffrn 1.207
_exptl_crystal_density_method 'not measured'
_exptl_crystal_description block
_exptl_crystal_F_000 448
_exptl_crystal_size_max 0.35
_exptl_crystal_size_mid 0.3
_exptl_crystal_size_min 0.15
_refine_diff_density_max 0.307
_refine_diff_density_min -0.218
_refine_ls_abs_structure_details
;
Flack x determined using 1277 quotients [(I+)-(I-)]/[(I+)+(I-)]
(Parsons <i>et al.</i>,  2013)
;
_refine_ls_abs_structure_Flack -0.2(9)
_refine_ls_extinction_method none
_refine_ls_goodness_of_fit_ref 1.08
_refine_ls_hydrogen_treatment constr
_refine_ls_matrix_type full
_refine_ls_number_constraints 0
_refine_ls_number_parameters 147
_refine_ls_number_reflns 3526
_refine_ls_number_restraints 0
_refine_ls_restrained_S_all 1.08
_refine_ls_R_factor_all 0.0501
_refine_ls_R_factor_gt 0.0442
_refine_ls_shift/su_max 0
_refine_ls_shift/su_mean 0
_refine_ls_structure_factor_coef Fsqd
_refine_ls_weighting_details 'w=1/[\s^2^(Fo^2^)+(0.0751P)^2^+0.1890P] where P=(Fo^2^+2Fc^2^)/3'
_refine_ls_weighting_scheme calc
_refine_ls_wR_factor_gt 0.1246
_refine_ls_wR_factor_ref 0.1296
_reflns_number_gt 3195
_reflns_number_total 3526
_reflns_threshold_expression 'I > 2\s(I)'
_cod_data_source_file yp3152sup1.cif
_cod_data_source_block 3b
_cod_database_code 2021066

loop_
_symmetry_equiv_pos_as_xyz
'x, y, z'
'-x+1/2, -y, z+1/2'
'-x, y+1/2, -z+1/2'
'x+1/2, -y+1/2, -z'

loop_
_atom_site_type_symbol
_atom_site_label
_atom_site_fract_x
_atom_site_fract_y
_atom_site_fract_z
_atom_site_U_iso_or_equiv
_atom_site_adp_type
_atom_site_calc_flag
_atom_site_occupancy
C C1 0.73834(14) 0.1922(3) 0.67393(15) 0.0255(4) Uani d 1
C C2 0.65061(13) 0.1956(2) 0.75991(14) 0.0215(3) Uani d 1
C C3 0.66678(15) 0.1019(2) 0.85730(15) 0.0241(3) Uani d 1
H H3 0.731634 0.036309 0.865954 0.029 Uiso calc 1
C C4 0.58906(15) 0.1040(2) 0.94123(15) 0.0257(4) Uani d 1
H H4 0.60087 0.038548 1.006283 0.031 Uiso calc 1
C C5 0.49340(14) 0.2015(2) 0.93123(15) 0.0247(3) Uani d 1
C C6 0.47804(14) 0.2946(2) 0.83413(15) 0.0249(3) Uani d 1
H H6 0.413437 0.360902 0.825807 0.03 Uiso calc 1
C C7 0.55499(14) 0.2926(2) 0.74923(15) 0.0235(3) Uani d 1
H H7 0.54267 0.357171 0.683894 0.028 Uiso calc 1
C C8 0.71343(14) 0.2369(2) 0.55603(15) 0.0235(3) Uani d 1
C C9 0.79480(14) 0.3159(2) 0.49309(16) 0.0260(4) Uani d 1
H H9 0.862984 0.343812 0.526513 0.031 Uiso calc 1
C C10 0.77739(16) 0.3541(3) 0.38259(17) 0.0286(4) Uani d 1
H H10 0.833214 0.410142 0.341604 0.034 Uiso calc 1
C C11 0.67945(15) 0.3116(2) 0.33071(15) 0.0274(4) Uani d 1
C C12 0.59824(15) 0.2306(3) 0.39300(16) 0.0275(4) Uani d 1
H H12 0.530983 0.199985 0.358676 0.033 Uiso calc 1
C C13 0.61441(14) 0.1943(3) 0.50447(15) 0.0257(4) Uani d 1
H H13 0.558011 0.140248 0.545815 0.031 Uiso calc 1
C C14 0.40933(17) 0.2048(3) 1.02228(19) 0.0362(4) Uani d 1
H H14A 0.401301 0.321366 1.049937 0.054 Uiso calc 1
H H14B 0.433111 0.130405 1.082825 0.054 Uiso calc 1
H H14C 0.338786 0.164797 0.993435 0.054 Uiso calc 1
C C15 0.6606(2) 0.3508(4) 0.21003(18) 0.0442(6) Uani d 1
H H15A 0.725924 0.406026 0.179271 0.066 Uiso calc 1
H H15B 0.597455 0.426994 0.2026 0.066 Uiso calc 1
H H15C 0.64628 0.244874 0.16974 0.066 Uiso calc 1
O O1 0.83208(12) 0.1531(3) 0.69919(13) 0.0438(5) Uani d 1

loop_
_atom_site_aniso_label
_atom_site_aniso_U_11
_atom_site_aniso_U_22
_atom_site_aniso_U_33
_atom_site_aniso_U_12
_atom_site_aniso_U_13
_atom_site_aniso_U_23
C1 0.0201(7) 0.0328(9) 0.0235(8) 0.0001(7) -0.0006(6) 0.0015(7)
C2 0.0198(7) 0.0235(7) 0.0213(7) -0.0008(6) -0.0011(5) -0.0011(7)
C3 0.0233(7) 0.0247(8) 0.0242(8) 0.0028(6) -0.0045(6) -0.0010(7)
C4 0.0295(8) 0.0252(8) 0.0224(7) -0.0007(7) -0.0028(6) 0.0004(7)
C5 0.0261(8) 0.0221(8) 0.0259(8) -0.0027(6) 0.0030(6) -0.0029(7)
C6 0.0231(7) 0.0219(7) 0.0298(9) 0.0027(6) 0.0005(6) -0.0011(7)
C7 0.0239(7) 0.0229(8) 0.0238(8) 0.0025(6) -0.0009(6) 0.0022(7)
C8 0.0196(7) 0.0278(8) 0.0230(7) 0.0013(6) 0.0015(6) -0.0004(7)
C9 0.0187(7) 0.0311(9) 0.0282(9) -0.0018(7) 0.0033(6) -0.0031(7)
C10 0.0282(9) 0.0296(9) 0.0281(9) -0.0014(7) 0.0084(7) 0.0012(7)
C11 0.0308(9) 0.0282(9) 0.0231(8) 0.0040(7) 0.0027(6) 0.0008(7)
C12 0.0231(8) 0.0341(10) 0.0255(8) 0.0004(7) -0.0020(6) -0.0007(7)
C13 0.0207(7) 0.0307(9) 0.0257(8) -0.0019(7) 0.0008(6) 0.0019(7)
C14 0.0351(10) 0.0382(11) 0.0353(10) -0.0009(9) 0.0124(8) -0.0004(9)
C15 0.0495(13) 0.0582(15) 0.0248(9) 0.0018(11) -0.0004(9) 0.0079(10)
O1 0.0216(6) 0.0751(13) 0.0346(8) 0.0099(7) -0.0022(6) 0.0085(8)

loop_
_atom_type_symbol
_atom_type_description
_atom_type_scat_dispersion_real
_atom_type_scat_dispersion_imag
_atom_type_scat_source
C C 0.0015 0.0009 'International Tables Vol C Tables 4.2.6.8 and 6.1.1.4'
H H 0 0 'International Tables Vol C Tables 4.2.6.8 and 6.1.1.4'
O O 0.0056 0.0036 'International Tables Vol C Tables 4.2.6.8 and 6.1.1.4'

loop_
_geom_angle_atom_site_label_1
_geom_angle_atom_site_label_2
_geom_angle_atom_site_label_3
_geom_angle
O1 C1 C2 120.13(17)
O1 C1 C8 119.08(17)
C2 C1 C8 120.80(14)
C7 C2 C3 118.75(16)
C7 C2 C1 122.93(16)
C3 C2 C1 118.28(15)
C4 C3 C2 120.69(16)
C4 C3 H3 119.7
C2 C3 H3 119.7
C3 C4 C5 120.82(17)
C3 C4 H4 119.6
C5 C4 H4 119.6
C6 C5 C4 118.11(16)
C6 C5 C14 120.94(17)
C4 C5 C14 120.95(18)
C7 C6 C5 121.56(16)
C7 C6 H6 119.2
C5 C6 H6 119.2
C6 C7 C2 120.06(16)
C6 C7 H7 120
C2 C7 H7 120
C9 C8 C13 118.55(17)
C9 C8 C1 118.55(16)
C13 C8 C1 122.80(16)
C10 C9 C8 120.82(17)
C10 C9 H9 119.6
C8 C9 H9 119.6
C9 C10 C11 120.95(17)
C9 C10 H10 119.5
C11 C10 H10 119.5
C10 C11 C12 118.45(17)
C10 C11 C15 121.17(19)
C12 C11 C15 120.38(19)
C13 C12 C11 120.96(18)
C13 C12 H12 119.5
C11 C12 H12 119.5
C12 C13 C8 120.26(17)
C12 C13 H13 119.9
C8 C13 H13 119.9
C5 C14 H14A 109.5
C5 C14 H14B 109.5
H14A C14 H14B 109.5
C5 C14 H14C 109.5
H14A C14 H14C 109.5
H14B C14 H14C 109.5
C11 C15 H15A 109.5
C11 C15 H15B 109.5
H15A C15 H15B 109.5
C11 C15 H15C 109.5
H15A C15 H15C 109.5
H15B C15 H15C 109.5

loop_
_geom_bond_atom_site_label_1
_geom_bond_atom_site_label_2
_geom_bond_distance
C1 O1 1.222(2)
C1 C2 1.491(2)
C1 C8 1.497(3)
C2 C7 1.399(2)
C2 C3 1.401(2)
C3 C4 1.388(3)
C3 H3 0.95
C4 C5 1.401(3)
C4 H4 0.95
C5 C6 1.395(3)
C5 C14 1.503(3)
C6 C7 1.390(2)
C6 H6 0.95
C7 H7 0.95
C8 C9 1.396(2)
C8 C13 1.399(2)
C9 C10 1.384(3)
C9 H9 0.95
C10 C11 1.389(3)
C10 H10 0.95
C11 C12 1.397(3)
C11 C15 1.507(3)
C12 C13 1.390(3)
C12 H12 0.95
C13 H13 0.95
C14 H14A 0.98
C14 H14B 0.98
C14 H14C 0.98
C15 H15A 0.98
C15 H15B 0.98
C15 H15C 0.98

loop_
_geom_torsion_atom_site_label_1
_geom_torsion_atom_site_label_2
_geom_torsion_atom_site_label_3
_geom_torsion_atom_site_label_4
_geom_torsion
O1 C1 C2 C7 156.6(2)
C8 C1 C2 C7 -23.1(3)
O1 C1 C2 C3 -21.1(3)
C8 C1 C2 C3 159.20(17)
C7 C2 C3 C4 0.6(3)
C1 C2 C3 C4 178.36(17)
C2 C3 C4 C5 -0.9(3)
C3 C4 C5 C6 0.7(3)
C3 C4 C5 C14 -179.67(18)
C4 C5 C6 C7 -0.3(3)
C14 C5 C6 C7 -179.93(18)
C5 C6 C7 C2 0.1(3)
C3 C2 C7 C6 -0.2(3)
C1 C2 C7 C6 -177.85(17)
O1 C1 C8 C9 -32.2(3)
C2 C1 C8 C9 147.54(18)
O1 C1 C8 C13 144.0(2)
C2 C1 C8 C13 -36.2(3)
C13 C8 C9 C10 1.1(3)
C1 C8 C9 C10 177.54(17)
C8 C9 C10 C11 -1.4(3)
C9 C10 C11 C12 0.6(3)
C9 C10 C11 C15 -179.2(2)
C10 C11 C12 C13 0.4(3)
C15 C11 C12 C13 -179.8(2)
C11 C12 C13 C8 -0.7(3)
C9 C8 C13 C12 -0.1(3)
C1 C8 C13 C12 -176.35(18)

_cod_database_fobs_code 2021066
